data_4110339
loop_
_publ_author_name
'Christian J. Doonan'
'David J. Nielsen'
'Paul D. Smith'
'Jonathan M. White'
'Graham N. George'
'Charles G. Young'

_publ_section_title
;
 Models for the Molybdenum Hydroxylases: Synthesis, Characterization and
 Reactivity of cis-Oxosulfido-Mo(VI) Complexes
;
_journal_name_full 'Journal of the American Chemical Society'
_journal_page_first 305
_journal_page_last 316
_journal_paper_doi 10.1021/ja056109u
_journal_volume 128
_journal_year 2006
_chemical_formula_sum 'C36 H56 B2 Mo2 N12 O3 S2'
_chemical_formula_weight 982.55
_chemical_name_systematic
;
mu-disulfido-mu-oxobis-
[{hydrotris(3-isopropylpyrazol-1-yl)borato}-
oxomolybdenum(V)]
;
_space_group_IT_number 14
_symmetry_cell_setting monoclinic
_symmetry_space_group_name_Hall '-P 2ybc'
_symmetry_space_group_name_H-M 'P 1 21/c 1'
_atom_sites_solution_hydrogens geom
_atom_sites_solution_primary direct
_atom_sites_solution_secondary difmap
_audit_creation_method SHELXL-97
_cell_angle_alpha 90.00
_cell_angle_beta 102.1940(10)
_cell_angle_gamma 90.00
_cell_formula_units_Z 8
_cell_length_a 17.9498(9)
_cell_length_b 19.1027(10)
_cell_length_c 31.9945(17)
_cell_measurement_reflns_used 5183
_cell_measurement_temperature 293(2)
_cell_measurement_theta_max 20.05
_cell_measurement_theta_min 2.20
_cell_volume 10723.1(10)
_computing_cell_refinement 'Bruker SMART'
_computing_data_collection 'Bruker SMART'
_computing_data_reduction 'Bruker SAINT'
_computing_molecular_graphics 'Bruker SHELXTL'
_computing_publication_material 'Bruker SHELXTL'
_computing_structure_refinement 'SHELXL-97 (Sheldrick, 1997)'
_computing_structure_solution 'Bruker SHELXTL'
_diffrn_ambient_temperature 293(2)
_diffrn_measured_fraction_theta_full 0.998
_diffrn_measured_fraction_theta_max 0.998
_diffrn_measurement_device_type 'CCD area detector'
_diffrn_measurement_method 'phi and omega scans'
_diffrn_radiation_monochromator graphite
_diffrn_radiation_source 'fine-focus sealed tube'
_diffrn_radiation_type MoK\a
_diffrn_radiation_wavelength 0.71073
_diffrn_reflns_av_R_equivalents 0.1210
_diffrn_reflns_av_sigmaI/netI 0.1424
_diffrn_reflns_limit_h_max 20
_diffrn_reflns_limit_h_min -21
_diffrn_reflns_limit_k_max 22
_diffrn_reflns_limit_k_min -19
_diffrn_reflns_limit_l_max 36
_diffrn_reflns_limit_l_min -38
_diffrn_reflns_number 56380
_diffrn_reflns_theta_full 25.00
_diffrn_reflns_theta_max 25.00
_diffrn_reflns_theta_min 1.16
_exptl_absorpt_coefficient_mu 0.586
_exptl_absorpt_correction_type none
_exptl_crystal_colour black
_exptl_crystal_density_diffrn 1.217
_exptl_crystal_description rod
_exptl_crystal_F_000 4048
_exptl_crystal_size_max 0.40
_exptl_crystal_size_mid 0.12
_exptl_crystal_size_min 0.10
_refine_diff_density_max 1.235
_refine_diff_density_min -0.457
_refine_diff_density_rms 0.136
_refine_ls_extinction_method none
_refine_ls_goodness_of_fit_ref 0.937
_refine_ls_hydrogen_treatment mixed
_refine_ls_matrix_type full
_refine_ls_number_parameters 1027
_refine_ls_number_reflns 18862
_refine_ls_number_restraints 0
_refine_ls_restrained_S_all 0.937
_refine_ls_R_factor_all 0.1201
_refine_ls_R_factor_gt 0.0633
_refine_ls_shift/su_max 0.001
_refine_ls_shift/su_mean 0.000
_refine_ls_structure_factor_coef Fsqd
_refine_ls_weighting_details 'calc w=1/[\s^2^(Fo^2^)+(0.0896P)^2^+0.0000P] where P=(Fo^2^+2Fc^2^)/3'
_refine_ls_weighting_scheme calc
_refine_ls_wR_factor_gt 0.1889
_refine_ls_wR_factor_ref 0.2060
_reflns_number_gt 9858
_reflns_number_total 18862
_reflns_threshold_expression >2sigma(I)
_cod_data_source_file ja056109usi20050913_095129.cif
_cod_data_source_block '[TpiPrMoO]2(mu-S2)(mu-O)#(8)'
_cod_original_sg_symbol_H-M 'P 1 21/c 1 '
_cod_database_code 4110339

loop_
_symmetry_equiv_pos_as_xyz
'x, y, z'
'-x, y+1/2, -z+1/2'
'-x, -y, -z'
'x, -y-1/2, z-1/2'

loop_
_atom_site_label
_atom_site_type_symbol
_atom_site_fract_x
_atom_site_fract_y
_atom_site_fract_z
_atom_site_U_iso_or_equiv
_atom_site_adp_type
_atom_site_occupancy
_atom_site_symmetry_multiplicity
_atom_site_calc_flag
_atom_site_refinement_flags
O2 O 0.4095(3) 0.2268(3) 0.60511(18) 0.0558(15) Uani 1 1 d .
O1' O 0.9721(3) 0.5597(3) 0.68738(17) 0.0546(15) Uani 1 1 d .
O3 O 0.4554(3) 0.3494(2) 0.65398(16) 0.0434(13) Uani 1 1 d .
O3' O 0.9589(3) 0.6846(3) 0.63727(16) 0.0448(14) Uani 1 1 d .
O1 O 0.4618(3) 0.4844(3) 0.69183(17) 0.0500(14) Uani 1 1 d .
O2' O 0.9056(3) 0.7957(3) 0.58105(18) 0.0574(16) Uani 1 1 d .
N41' N 0.9020(4) 0.7656(4) 0.7046(2) 0.0520(18) Uani 1 1 d .
N31' N 1.0000(3) 0.4781(3) 0.6221(2) 0.0432(16) Uani 1 1 d .
N61' N 0.8325(4) 0.8599(3) 0.6396(2) 0.0511(18) Uani 1 1 d .
N22' N 1.1525(4) 0.5627(3) 0.6463(2) 0.0458(17) Uani 1 1 d .
N11' N 1.0149(4) 0.5964(3) 0.5726(2) 0.0461(17) Uani 1 1 d .
N41 N 0.3901(4) 0.2840(3) 0.7229(2) 0.0472(17) Uani 1 1 d .
N21' N 1.1000(3) 0.6001(3) 0.6624(2) 0.0438(17) Uani 1 1 d .
N42 N 0.4164(4) 0.2301(4) 0.7514(2) 0.0547(19) Uani 1 1 d .
N61 N 0.3322(4) 0.1755(3) 0.6647(2) 0.0502(18) Uani 1 1 d .
N62 N 0.3603(4) 0.1352(3) 0.7009(2) 0.0539(19) Uani 1 1 d .
N12' N 1.0833(4) 0.5659(4) 0.5700(2) 0.0522(18) Uani 1 1 d .
N52 N 0.5025(4) 0.1604(4) 0.7148(2) 0.060(2) Uani 1 1 d .
N51 N 0.5041(4) 0.2061(4) 0.6826(2) 0.0559(19) Uani 1 1 d .
N32' N 1.0697(3) 0.4631(3) 0.6142(2) 0.0419(16) Uani 1 1 d .
N42' N 0.9278(4) 0.8242(4) 0.7274(3) 0.060(2) Uani 1 1 d .
C33' C 1.0785(5) 0.3931(4) 0.6131(2) 0.047(2) Uani 1 1 d .
H33' H 1.1218 0.3699 0.6087 0.057 Uiso 1 1 calc R
C63 C 0.3154(6) 0.0786(4) 0.7006(3) 0.065(3) Uani 1 1 d .
H63 H 0.3220 0.0441 0.7216 0.078 Uiso 1 1 calc R
C35' C 0.9656(4) 0.4163(4) 0.6258(2) 0.044(2) Uani 1 1 d .
C36' C 0.8835(5) 0.4112(5) 0.6321(3) 0.062(3) Uani 1 1 d .
H36' H 0.8705 0.4568 0.6426 0.075 Uiso 1 1 calc R
C34' C 1.0135(5) 0.3617(4) 0.6197(3) 0.053(2) Uani 1 1 d .
H34' H 1.0035 0.3140 0.6199 0.063 Uiso 1 1 calc R
N62' N 0.8629(4) 0.9060(4) 0.6729(3) 0.064(2) Uani 1 1 d .
C47 C 0.3459(5) 0.4620(4) 0.7584(3) 0.069(3) Uani 1 1 d .
H47A H 0.3187 0.5025 0.7456 0.104 Uiso 1 1 calc R
H47B H 0.3997 0.4710 0.7637 0.104 Uiso 1 1 calc R
H47C H 0.3311 0.4515 0.7848 0.104 Uiso 1 1 calc R
C65' C 0.7661(5) 0.8876(5) 0.6170(3) 0.059(2) Uani 1 1 d .
N52' N 1.0038(4) 0.8849(4) 0.6834(3) 0.068(2) Uani 1 1 d .
C65 C 0.2701(5) 0.1404(4) 0.6428(3) 0.048(2) Uani 1 1 d .
C48 C 0.2393(5) 0.3851(5) 0.7197(3) 0.072(3) Uani 1 1 d .
H48A H 0.2121 0.4260 0.7074 0.108 Uiso 1 1 calc R
H48B H 0.2252 0.3743 0.7463 0.108 Uiso 1 1 calc R
H48C H 0.2266 0.3464 0.7004 0.108 Uiso 1 1 calc R
C45' C 0.8871(5) 0.7188(5) 0.7329(3) 0.058(2) Uani 1 1 d .
C46 C 0.3268(4) 0.3993(4) 0.7278(3) 0.048(2) Uani 1 1 d .
H46 H 0.3408 0.4106 0.7006 0.057 Uiso 1 1 calc R
C13' C 1.0982(6) 0.5761(5) 0.5322(3) 0.073(3) Uani 1 1 d .
H13' H 1.1409 0.5601 0.5229 0.088 Uiso 1 1 calc R
C45 C 0.3691(5) 0.3348(4) 0.7463(3) 0.046(2) Uani 1 1 d .
N51' N 1.0058(4) 0.8327(4) 0.6542(2) 0.058(2) Uani 1 1 d .
C25' C 1.1408(5) 0.6319(4) 0.6984(3) 0.047(2) Uani 1 1 d .
C36 C 0.3833(5) 0.6197(4) 0.6200(3) 0.056(2) Uani 1 1 d .
H36 H 0.3703 0.5786 0.6353 0.067 Uiso 1 1 calc R
C43 C 0.4138(5) 0.2482(5) 0.7907(3) 0.063(3) Uani 1 1 d .
H43 H 0.4294 0.2214 0.8152 0.076 Uiso 1 1 calc R
C14' C 1.0396(6) 0.6148(5) 0.5084(3) 0.076(3) Uani 1 1 d .
H14' H 1.0357 0.6310 0.4806 0.091 Uiso 1 1 calc R
C15' C 0.9877(5) 0.6249(4) 0.5343(3) 0.051(2) Uani 1 1 d .
C26' C 1.1030(5) 0.6765(5) 0.7271(3) 0.064(3) Uani 1 1 d .
H26' H 1.0511 0.6871 0.7115 0.077 Uiso 1 1 calc R
C55 C 0.5697(5) 0.1932(5) 0.6707(3) 0.063(3) Uani 1 1 d .
C66 C 0.2220(5) 0.1665(5) 0.6018(3) 0.064(3) Uani 1 1 d .
H66 H 0.2446 0.2087 0.5923 0.076 Uiso 1 1 calc R
C38 C 0.3779(5) 0.6826(5) 0.6479(3) 0.084(3) Uani 1 1 d .
H38A H 0.3261 0.6884 0.6508 0.126 Uiso 1 1 calc R
H38B H 0.3939 0.7237 0.6349 0.126 Uiso 1 1 calc R
H38C H 0.4102 0.6757 0.6755 0.126 Uiso 1 1 calc R
C56' C 1.0905(6) 0.7924(6) 0.6060(4) 0.078(3) Uani 1 1 d .
H56' H 1.0538 0.7538 0.6004 0.093 Uiso 1 1 calc R
C56 C 0.5924(5) 0.2327(6) 0.6338(4) 0.077(3) Uani 1 1 d .
H56 H 0.5555 0.2705 0.6251 0.092 Uiso 1 1 calc R
C55' C 1.0699(6) 0.8403(5) 0.6395(3) 0.067(3) Uani 1 1 d .
C24' C 1.2167(5) 0.6157(5) 0.7045(3) 0.061(3) Uani 1 1 d .
H24' H 1.2559 0.6311 0.7264 0.074 Uiso 1 1 calc R
C64' C 0.7520(6) 0.9504(5) 0.6359(4) 0.084(3) Uani 1 1 d .
H64' H 0.7106 0.9803 0.6277 0.101 Uiso 1 1 calc R
C23' C 1.2224(5) 0.5713(5) 0.6711(3) 0.059(2) Uani 1 1 d .
H23' H 1.2670 0.5509 0.6666 0.070 Uiso 1 1 calc R
B1' B 1.1249(5) 0.5201(5) 0.6052(3) 0.048(3) Uani 1 1 d .
H1' H 1.1686 0.4982 0.5965 0.058 Uiso 1 1 calc R
C58' C 1.1688(6) 0.7635(6) 0.6175(4) 0.110(4) Uani 1 1 d .
H58D H 1.1774 0.7332 0.5951 0.165 Uiso 1 1 calc R
H58E H 1.1746 0.7375 0.6437 0.165 Uiso 1 1 calc R
H58F H 1.2050 0.8012 0.6212 0.165 Uiso 1 1 calc R
C43' C 0.9299(6) 0.8150(7) 0.7676(3) 0.078(3) Uani 1 1 d .
H43' H 0.9451 0.8479 0.7891 0.094 Uiso 1 1 calc R
C64 C 0.2577(6) 0.0796(5) 0.6642(3) 0.066(3) Uani 1 1 d .
H64 H 0.2192 0.0468 0.6559 0.079 Uiso 1 1 calc R
C44 C 0.3837(5) 0.3134(5) 0.7883(3) 0.065(3) Uani 1 1 d .
H44 H 0.3745 0.3394 0.8112 0.078 Uiso 1 1 calc R
C53 C 0.5663(5) 0.1228(5) 0.7232(3) 0.073(3) Uani 1 1 d .
H53 H 0.5786 0.0889 0.7444 0.087 Uiso 1 1 calc R
C48' C 0.8717(6) 0.5944(5) 0.7539(3) 0.085(3) Uani 1 1 d .
H48D H 0.8451 0.5517 0.7447 0.127 Uiso 1 1 calc R
H48E H 0.8608 0.6087 0.7807 0.127 Uiso 1 1 calc R
H48F H 0.9256 0.5869 0.7573 0.127 Uiso 1 1 calc R
C47' C 0.7589(5) 0.6623(5) 0.7145(3) 0.080(3) Uani 1 1 d .
H47D H 0.7329 0.6190 0.7061 0.121 Uiso 1 1 calc R
H47E H 0.7426 0.6968 0.6927 0.121 Uiso 1 1 calc R
H47F H 0.7472 0.6781 0.7409 0.121 Uiso 1 1 calc R
C16' C 0.9133(6) 0.6591(5) 0.5216(3) 0.069(3) Uani 1 1 d .
H16' H 0.8962 0.6730 0.5475 0.083 Uiso 1 1 calc R
C37 C 0.3280(6) 0.6218(6) 0.5778(3) 0.089(3) Uani 1 1 d .
H37A H 0.2773 0.6275 0.5825 0.133 Uiso 1 1 calc R
H37B H 0.3310 0.5788 0.5627 0.133 Uiso 1 1 calc R
H37C H 0.3402 0.6603 0.5612 0.133 Uiso 1 1 calc R
C44' C 0.9066(6) 0.7506(7) 0.7729(3) 0.086(4) Uani 1 1 d .
H44' H 0.9036 0.7301 0.7988 0.104 Uiso 1 1 calc R
C46' C 0.8461(5) 0.6509(5) 0.7207(3) 0.064(3) Uani 1 1 d .
H46' H 0.8570 0.6352 0.6935 0.077 Uiso 1 1 calc R
C66' C 0.7154(6) 0.8525(5) 0.5799(3) 0.065(3) Uani 1 1 d .
H66' H 0.7420 0.8117 0.5718 0.078 Uiso 1 1 calc R
C63' C 0.8129(6) 0.9581(5) 0.6694(4) 0.086(4) Uani 1 1 d .
H63' H 0.8188 0.9962 0.6879 0.104 Uiso 1 1 calc R
C38' C 0.8281(6) 0.3978(6) 0.5903(4) 0.109(4) Uani 1 1 d .
H38D H 0.8327 0.4342 0.5703 0.164 Uiso 1 1 calc R
H38E H 0.7770 0.3972 0.5951 0.164 Uiso 1 1 calc R
H38F H 0.8392 0.3534 0.5790 0.164 Uiso 1 1 calc R
C28' C 1.0971(6) 0.6336(6) 0.7677(3) 0.095(4) Uani 1 1 d .
H28D H 1.0722 0.6613 0.7857 0.143 Uiso 1 1 calc R
H28E H 1.1473 0.6213 0.7830 0.143 Uiso 1 1 calc R
H28F H 1.0681 0.5918 0.7593 0.143 Uiso 1 1 calc R
C17' C 0.8545(6) 0.6024(6) 0.4965(3) 0.105(4) Uani 1 1 d .
H17D H 0.8048 0.6231 0.4883 0.157 Uiso 1 1 calc R
H17E H 0.8521 0.5630 0.5148 0.157 Uiso 1 1 calc R
H17F H 0.8713 0.5871 0.4715 0.157 Uiso 1 1 calc R
C27' C 1.1438(6) 0.7452(5) 0.7392(4) 0.098(4) Uani 1 1 d .
H27D H 1.1172 0.7715 0.7571 0.147 Uiso 1 1 calc R
H27E H 1.1450 0.7715 0.7138 0.147 Uiso 1 1 calc R
H27F H 1.1949 0.7362 0.7544 0.147 Uiso 1 1 calc R
C37' C 0.8799(6) 0.3577(5) 0.6670(4) 0.104(4) Uani 1 1 d .
H37D H 0.9149 0.3708 0.6929 0.156 Uiso 1 1 calc R
H37E H 0.8933 0.3123 0.6580 0.156 Uiso 1 1 calc R
H37F H 0.8291 0.3563 0.6722 0.156 Uiso 1 1 calc R
B2 B 0.4322(6) 0.1582(6) 0.7342(4) 0.065(3) Uani 1 1 d .
H2 H 0.4411 0.1247 0.7579 0.079 Uiso 1 1 calc R
C58 C 0.6712(6) 0.2648(6) 0.6451(4) 0.099(4) Uani 1 1 d .
H58A H 0.6818 0.2886 0.6206 0.149 Uiso 1 1 calc R
H58B H 0.7083 0.2286 0.6538 0.149 Uiso 1 1 calc R
H58C H 0.6734 0.2976 0.6681 0.149 Uiso 1 1 calc R
C53' C 1.0701(6) 0.9217(5) 0.6873(4) 0.094(4) Uani 1 1 d .
H53' H 1.0846 0.9586 0.7062 0.112 Uiso 1 1 calc R
C54 C 0.6101(5) 0.1422(5) 0.6959(3) 0.073(3) Uani 1 1 d .
H54 H 0.6578 0.1246 0.6943 0.087 Uiso 1 1 calc R
C54' C 1.1128(6) 0.8964(6) 0.6593(4) 0.094(4) Uani 1 1 d .
H54' H 1.1591 0.9130 0.6548 0.112 Uiso 1 1 calc R
B2' B 0.9392(6) 0.8905(6) 0.7064(4) 0.068(3) Uani 1 1 d .
H2' H 0.9494 0.9282 0.7276 0.082 Uiso 1 1 calc R
C18' C 0.9120(7) 0.7240(6) 0.4930(3) 0.104(4) Uani 1 1 d .
H18D H 0.8612 0.7428 0.4861 0.155 Uiso 1 1 calc R
H18E H 0.9276 0.7110 0.4672 0.155 Uiso 1 1 calc R
H18F H 0.9462 0.7587 0.5080 0.155 Uiso 1 1 calc R
C68' C 0.6456(6) 0.8298(7) 0.5900(4) 0.126(5) Uani 1 1 d .
H68D H 0.6150 0.8068 0.5657 0.190 Uiso 1 1 calc R
H68E H 0.6184 0.8695 0.5976 0.190 Uiso 1 1 calc R
H68F H 0.6563 0.7977 0.6137 0.190 Uiso 1 1 calc R
C57 C 0.5884(8) 0.1842(7) 0.5957(4) 0.133(5) Uani 1 1 d .
H57A H 0.6015 0.2098 0.5724 0.199 Uiso 1 1 calc R
H57B H 0.5377 0.1659 0.5870 0.199 Uiso 1 1 calc R
H57C H 0.6237 0.1462 0.6035 0.199 Uiso 1 1 calc R
C67 C 0.1455(6) 0.1806(9) 0.6067(5) 0.200(10) Uani 1 1 d .
H67A H 0.1466 0.2161 0.6280 0.300 Uiso 1 1 calc R
H67B H 0.1235 0.1386 0.6153 0.300 Uiso 1 1 calc R
H67C H 0.1154 0.1966 0.5799 0.300 Uiso 1 1 calc R
C57' C 1.0853(7) 0.8358(8) 0.5650(4) 0.144(6) Uani 1 1 d .
H57D H 1.0972 0.8066 0.5429 0.216 Uiso 1 1 calc R
H57E H 1.1209 0.8739 0.5706 0.216 Uiso 1 1 calc R
H57F H 1.0346 0.8540 0.5561 0.216 Uiso 1 1 calc R
C67' C 0.6955(8) 0.8997(7) 0.5427(4) 0.138(5) Uani 1 1 d .
H67D H 0.7412 0.9153 0.5346 0.207 Uiso 1 1 calc R
H67E H 0.6681 0.9394 0.5501 0.207 Uiso 1 1 calc R
H67F H 0.6642 0.8751 0.5193 0.207 Uiso 1 1 calc R
C68 C 0.2073(9) 0.1140(7) 0.5674(4) 0.160(7) Uani 1 1 d .
H68A H 0.2548 0.0994 0.5609 0.240 Uiso 1 1 calc R
H68B H 0.1754 0.1340 0.5424 0.240 Uiso 1 1 calc R
H68C H 0.1822 0.0742 0.5766 0.240 Uiso 1 1 calc R
Mo1 Mo 0.47155(4) 0.44444(4) 0.64677(2) 0.0393(2) Uani 1 1 d .
Mo2' Mo 0.90201(4) 0.76629(4) 0.62980(2) 0.0429(2) Uani 1 1 d .
Mo1' Mo 0.97472(4) 0.58786(4) 0.63814(2) 0.0401(2) Uani 1 1 d .
Mo2 Mo 0.40002(4) 0.26665(4) 0.65026(2) 0.0424(2) Uani 1 1 d .
S1 S 0.34389(11) 0.44128(11) 0.61132(7) 0.0452(5) Uani 1 1 d .
S1' S 0.84468(12) 0.58575(11) 0.60684(7) 0.0519(6) Uani 1 1 d .
S2 S 0.29755(11) 0.34119(11) 0.62265(7) 0.0464(5) Uani 1 1 d .
S2' S 0.79958(11) 0.68859(11) 0.61133(7) 0.0510(6) Uani 1 1 d .
N21 N 0.5962(4) 0.4346(3) 0.6767(2) 0.0480(17) Uani 1 1 d .
N12 N 0.5903(4) 0.4441(3) 0.5833(2) 0.0500(18) Uani 1 1 d .
N32 N 0.5707(3) 0.5589(3) 0.6142(2) 0.0444(17) Uani 1 1 d .
N22 N 0.6505(4) 0.4672(3) 0.6591(2) 0.0488(18) Uani 1 1 d .
C33 C 0.5793(5) 0.6255(5) 0.6051(2) 0.050(2) Uani 1 1 d .
H33 H 0.6233 0.6456 0.5993 0.060 Uiso 1 1 calc R
N11 N 0.5189(4) 0.4182(3) 0.5845(2) 0.0464(17) Uani 1 1 d .
N31 N 0.5004(4) 0.5481(3) 0.6213(2) 0.0446(17) Uani 1 1 d .
C35 C 0.4643(5) 0.6106(4) 0.6158(2) 0.043(2) Uani 1 1 d .
C23 C 0.7180(5) 0.4638(5) 0.6867(3) 0.058(2) Uani 1 1 d .
H23 H 0.7636 0.4825 0.6823 0.070 Uiso 1 1 calc R
C25 C 0.6326(5) 0.4108(4) 0.7158(3) 0.052(2) Uani 1 1 d .
C15 C 0.4943(5) 0.3803(4) 0.5483(3) 0.052(2) Uani 1 1 d .
C34 C 0.5125(5) 0.6599(4) 0.6054(3) 0.050(2) Uani 1 1 d .
H34 H 0.5021 0.7070 0.5998 0.060 Uiso 1 1 calc R
C14 C 0.5503(6) 0.3813(6) 0.5235(3) 0.078(3) Uani 1 1 d .
H14 H 0.5485 0.3594 0.4974 0.093 Uiso 1 1 calc R
C24 C 0.7087(5) 0.4277(5) 0.7233(3) 0.062(3) Uani 1 1 d .
H24 H 0.7459 0.4174 0.7475 0.074 Uiso 1 1 calc R
C16 C 0.4190(5) 0.3504(5) 0.5342(3) 0.059(2) Uani 1 1 d .
H16 H 0.3969 0.3433 0.5594 0.071 Uiso 1 1 calc R
C26 C 0.5895(5) 0.3717(5) 0.7449(3) 0.063(3) Uani 1 1 d .
H26 H 0.5409 0.3553 0.7276 0.076 Uiso 1 1 calc R
C18 C 0.4191(6) 0.2815(5) 0.5117(3) 0.093(4) Uani 1 1 d .
H18A H 0.3678 0.2644 0.5033 0.139 Uiso 1 1 calc R
H18B H 0.4494 0.2484 0.5305 0.139 Uiso 1 1 calc R
H18C H 0.4401 0.2876 0.4867 0.139 Uiso 1 1 calc R
B1 B 0.6282(6) 0.4990(5) 0.6144(3) 0.053(3) Uani 1 1 d .
H1 H 0.6737 0.5168 0.6055 0.064 Uiso 1 1 calc R
C27 C 0.6360(7) 0.3079(5) 0.7640(3) 0.103(4) Uani 1 1 d .
H27A H 0.6086 0.2826 0.7819 0.155 Uiso 1 1 calc R
H27B H 0.6841 0.3230 0.7807 0.155 Uiso 1 1 calc R
H27C H 0.6443 0.2780 0.7413 0.155 Uiso 1 1 calc R
C17 C 0.3691(6) 0.4027(6) 0.5047(3) 0.091(3) Uani 1 1 d .
H17A H 0.3187 0.3838 0.4956 0.137 Uiso 1 1 calc R
H17B H 0.3907 0.4113 0.4802 0.137 Uiso 1 1 calc R
H17C H 0.3666 0.4458 0.5198 0.137 Uiso 1 1 calc R
C28 C 0.5727(6) 0.4203(5) 0.7792(3) 0.083(3) Uani 1 1 d .
H28A H 0.5452 0.3952 0.7972 0.125 Uiso 1 1 calc R
H28B H 0.5425 0.4590 0.7660 0.125 Uiso 1 1 calc R
H28C H 0.6197 0.4374 0.7962 0.125 Uiso 1 1 calc R
C13 C 0.6094(6) 0.4225(5) 0.5469(3) 0.070(3) Uani 1 1 d .
H13 H 0.6547 0.4332 0.5386 0.084 Uiso 1 1 calc R

loop_
_atom_site_aniso_label
_atom_site_aniso_U_11
_atom_site_aniso_U_22
_atom_site_aniso_U_33
_atom_site_aniso_U_23
_atom_site_aniso_U_13
_atom_site_aniso_U_12
O2 0.060(4) 0.039(3) 0.073(4) -0.001(3) 0.025(3) -0.001(3)
O1' 0.050(4) 0.060(4) 0.057(4) 0.004(3) 0.019(3) 0.010(3)
O3 0.030(3) 0.041(3) 0.057(4) 0.014(3) 0.005(3) -0.005(2)
O3' 0.030(3) 0.049(4) 0.054(4) -0.012(3) 0.007(3) 0.002(3)
O1 0.050(3) 0.050(4) 0.053(4) -0.003(3) 0.020(3) -0.007(3)
O2' 0.060(4) 0.048(4) 0.068(4) 0.004(3) 0.020(3) 0.003(3)
N41' 0.054(5) 0.060(5) 0.041(4) 0.000(4) 0.007(4) 0.008(4)
N31' 0.041(4) 0.042(4) 0.047(4) 0.001(3) 0.010(3) 0.006(3)
N61' 0.055(5) 0.047(5) 0.051(5) -0.005(3) 0.012(4) 0.006(4)
N22' 0.036(4) 0.046(4) 0.056(5) 0.003(3) 0.011(3) 0.008(3)
N11' 0.046(4) 0.050(4) 0.042(4) 0.000(3) 0.009(3) 0.004(3)
N41 0.052(4) 0.041(4) 0.046(4) 0.013(3) 0.003(3) 0.004(3)
N21' 0.035(4) 0.050(4) 0.045(4) -0.001(3) 0.005(3) 0.012(3)
N42 0.053(5) 0.054(5) 0.054(5) 0.010(4) 0.005(4) 0.000(4)
N61 0.053(5) 0.048(5) 0.048(5) 0.010(3) 0.009(4) 0.002(4)
N62 0.058(5) 0.039(4) 0.064(5) 0.013(4) 0.012(4) 0.004(4)
N12' 0.048(4) 0.062(5) 0.048(5) 0.001(4) 0.012(4) 0.007(4)
N52 0.052(5) 0.052(5) 0.073(6) 0.020(4) 0.006(4) 0.005(4)
N51 0.041(4) 0.053(5) 0.072(6) 0.020(4) 0.008(4) 0.001(4)
N32' 0.029(4) 0.050(5) 0.047(4) -0.008(3) 0.008(3) 0.007(3)
N42' 0.066(5) 0.061(6) 0.049(5) -0.020(4) 0.003(4) 0.010(4)
C33' 0.049(5) 0.047(6) 0.046(5) -0.005(4) 0.010(4) 0.004(4)
C63 0.079(7) 0.030(5) 0.094(8) 0.008(5) 0.038(7) -0.004(5)
C35' 0.045(5) 0.039(5) 0.045(5) 0.003(4) 0.001(4) 0.006(4)
C36' 0.044(5) 0.050(6) 0.097(8) 0.015(5) 0.024(5) 0.002(5)
C34' 0.065(6) 0.041(5) 0.051(6) 0.004(4) 0.008(5) 0.014(5)
N62' 0.068(5) 0.043(5) 0.083(6) -0.023(4) 0.018(5) 0.005(4)
C47 0.074(7) 0.059(6) 0.077(7) -0.005(5) 0.021(6) -0.005(5)
C65' 0.051(6) 0.052(6) 0.073(7) 0.004(5) 0.011(5) 0.020(5)
N52' 0.062(5) 0.049(5) 0.090(6) -0.020(4) 0.008(5) -0.006(4)
C65 0.043(5) 0.044(5) 0.058(6) -0.007(4) 0.011(5) -0.003(4)
C48 0.056(6) 0.080(7) 0.080(8) -0.005(6) 0.013(5) -0.011(5)
C45' 0.038(5) 0.082(8) 0.055(6) -0.004(5) 0.014(5) 0.014(5)
C46 0.046(5) 0.050(6) 0.049(5) -0.001(4) 0.015(4) -0.010(4)
C13' 0.071(7) 0.099(8) 0.059(7) 0.007(6) 0.035(6) 0.012(6)
C45 0.050(5) 0.041(5) 0.049(6) 0.001(4) 0.013(4) -0.008(4)
N51' 0.044(4) 0.056(5) 0.077(6) -0.005(4) 0.018(4) -0.002(4)
C25' 0.046(5) 0.045(5) 0.047(5) 0.002(4) 0.003(4) 0.005(4)
C36 0.058(6) 0.044(6) 0.065(7) -0.003(4) 0.016(5) 0.009(5)
C43 0.070(7) 0.070(7) 0.046(6) 0.009(5) 0.004(5) -0.003(5)
C14' 0.088(8) 0.091(8) 0.052(7) 0.021(6) 0.023(6) 0.016(6)
C15' 0.056(6) 0.049(6) 0.044(6) 0.004(4) 0.004(5) 0.009(5)
C26' 0.060(6) 0.077(7) 0.052(6) -0.014(5) 0.000(5) 0.012(5)
C55 0.045(6) 0.066(7) 0.076(7) 0.009(5) 0.008(5) 0.003(5)
C66 0.059(6) 0.067(7) 0.063(7) -0.002(5) 0.011(5) -0.020(5)
C38 0.084(8) 0.066(7) 0.111(9) -0.016(6) 0.037(7) 0.013(6)
C56' 0.070(7) 0.082(8) 0.088(9) 0.002(6) 0.035(6) -0.008(6)
C56 0.047(6) 0.089(8) 0.098(9) 0.011(7) 0.023(6) 0.018(6)
C55' 0.064(7) 0.045(6) 0.089(8) 0.007(5) 0.010(6) 0.002(5)
C24' 0.043(6) 0.069(7) 0.064(7) -0.019(5) -0.007(5) 0.000(5)
C64' 0.077(8) 0.062(7) 0.098(9) -0.029(6) -0.016(7) 0.028(6)
C23' 0.031(5) 0.065(7) 0.078(7) 0.007(5) 0.007(5) 0.001(4)
B1' 0.041(6) 0.055(7) 0.050(7) -0.004(5) 0.014(5) 0.009(5)
C58' 0.093(9) 0.128(11) 0.124(11) 0.026(8) 0.054(8) 0.044(8)
C43' 0.068(7) 0.107(10) 0.052(8) -0.024(6) -0.002(5) 0.013(7)
C64 0.068(7) 0.051(6) 0.078(8) 0.008(5) 0.017(6) -0.016(5)
C44 0.082(7) 0.071(7) 0.042(6) -0.006(5) 0.014(5) -0.010(6)
C53 0.058(7) 0.062(7) 0.090(8) 0.019(6) -0.002(6) 0.027(5)
C48' 0.082(8) 0.093(8) 0.085(8) 0.033(6) 0.033(6) 0.027(6)
C47' 0.063(7) 0.093(8) 0.093(8) 0.020(6) 0.034(6) 0.018(6)
C16' 0.087(8) 0.076(7) 0.043(6) 0.002(5) 0.010(5) 0.020(6)
C37 0.070(7) 0.103(9) 0.084(9) 0.000(6) -0.002(6) 0.011(6)
C44' 0.091(9) 0.136(11) 0.035(6) 0.000(7) 0.021(6) 0.031(8)
C46' 0.055(6) 0.082(8) 0.063(7) 0.028(5) 0.028(5) 0.022(5)
C66' 0.072(7) 0.062(7) 0.055(7) -0.005(5) 0.003(5) 0.017(5)
C63' 0.097(9) 0.041(6) 0.121(10) -0.030(6) 0.022(8) 0.016(6)
C38' 0.057(7) 0.119(11) 0.142(12) -0.028(8) 0.001(8) -0.015(7)
C28' 0.099(9) 0.112(10) 0.075(9) 0.003(7) 0.017(7) 0.010(7)
C17' 0.084(8) 0.156(12) 0.066(8) -0.025(7) -0.001(6) 0.015(8)
C27' 0.112(10) 0.076(8) 0.097(9) -0.029(6) -0.001(7) -0.007(7)
C37' 0.071(8) 0.100(9) 0.155(12) 0.063(8) 0.053(8) 0.015(7)
B2 0.069(8) 0.059(8) 0.061(8) 0.030(6) -0.004(6) 0.004(6)
C58 0.070(8) 0.108(10) 0.129(11) 0.006(8) 0.040(7) -0.014(7)
C53' 0.072(8) 0.054(7) 0.143(12) -0.032(7) -0.004(8) -0.021(6)
C54 0.050(6) 0.071(7) 0.097(9) 0.014(6) 0.015(6) 0.028(5)
C54' 0.060(7) 0.074(8) 0.149(12) -0.010(8) 0.028(8) -0.015(6)
B2' 0.053(7) 0.070(9) 0.074(9) -0.038(7) -0.002(6) -0.003(6)
C18' 0.147(11) 0.099(9) 0.071(8) 0.027(7) 0.037(8) 0.033(8)
C68' 0.081(9) 0.194(15) 0.109(11) -0.071(10) 0.030(8) -0.047(9)
C57 0.146(13) 0.157(14) 0.099(11) -0.024(9) 0.036(10) -0.025(11)
C67 0.063(9) 0.36(3) 0.183(17) 0.182(17) 0.031(10) 0.050(12)
C57' 0.114(11) 0.208(17) 0.113(12) 0.026(11) 0.030(9) 0.047(11)
C67' 0.197(15) 0.130(12) 0.067(9) 0.024(8) -0.019(9) 0.010(10)
C68 0.246(19) 0.127(12) 0.086(11) -0.048(9) -0.011(11) 0.037(12)
Mo1 0.0334(4) 0.0415(4) 0.0438(4) 0.0058(3) 0.0096(3) -0.0021(3)
Mo2' 0.0421(4) 0.0390(4) 0.0473(5) -0.0031(3) 0.0085(3) 0.0047(3)
Mo1' 0.0328(4) 0.0407(4) 0.0466(5) -0.0022(3) 0.0083(3) 0.0041(3)
Mo2 0.0387(4) 0.0401(4) 0.0483(5) 0.0084(3) 0.0088(3) -0.0003(3)
S1 0.0367(12) 0.0417(13) 0.0554(14) 0.0085(10) 0.0062(10) 0.0008(10)
S1' 0.0379(12) 0.0458(14) 0.0692(16) -0.0066(11) 0.0051(11) 0.0013(10)
S2 0.0360(12) 0.0462(13) 0.0551(14) 0.0089(10) 0.0050(10) -0.0029(10)
S2' 0.0370(12) 0.0484(14) 0.0640(16) -0.0012(11) 0.0029(11) 0.0077(10)
N21 0.041(4) 0.049(4) 0.055(5) 0.006(3) 0.013(4) -0.004(3)
N12 0.040(4) 0.060(5) 0.053(5) -0.001(4) 0.016(4) 0.000(4)
N32 0.039(4) 0.041(4) 0.058(5) 0.005(3) 0.021(3) -0.010(3)
N22 0.037(4) 0.054(5) 0.057(5) 0.004(3) 0.012(4) -0.003(3)
C33 0.047(5) 0.058(6) 0.046(5) 0.004(4) 0.013(4) -0.016(5)
N11 0.046(4) 0.049(4) 0.048(5) -0.001(3) 0.016(3) -0.002(3)
N31 0.045(4) 0.042(4) 0.049(4) 0.005(3) 0.015(3) -0.006(3)
C35 0.049(5) 0.043(5) 0.037(5) 0.001(4) 0.009(4) -0.002(4)
C23 0.032(5) 0.065(7) 0.075(7) -0.007(5) 0.008(5) -0.002(4)
C25 0.044(5) 0.053(6) 0.054(6) 0.005(4) -0.001(4) 0.000(4)
C15 0.059(6) 0.054(6) 0.043(6) 0.002(4) 0.014(5) 0.002(5)
C34 0.066(6) 0.033(5) 0.051(6) 0.002(4) 0.013(5) -0.007(5)
C14 0.076(7) 0.103(9) 0.059(7) -0.017(6) 0.027(6) -0.001(7)
C24 0.034(5) 0.072(7) 0.070(7) 0.002(5) -0.009(5) -0.001(5)
C16 0.068(7) 0.064(7) 0.045(6) -0.001(5) 0.016(5) -0.013(5)
C26 0.068(6) 0.061(6) 0.051(6) 0.016(5) -0.014(5) -0.015(5)
C18 0.127(10) 0.075(8) 0.086(9) -0.029(6) 0.042(8) -0.016(7)
B1 0.047(6) 0.061(7) 0.055(7) 0.004(5) 0.017(5) -0.005(5)
C27 0.140(11) 0.079(8) 0.084(9) 0.035(7) 0.006(8) 0.002(8)
C17 0.082(8) 0.123(10) 0.066(8) 0.007(7) 0.007(6) -0.009(7)
C28 0.090(8) 0.095(9) 0.070(8) 0.014(6) 0.029(6) -0.011(7)
C13 0.065(7) 0.091(8) 0.066(7) 0.003(6) 0.037(6) 0.007(6)

loop_
_atom_type_symbol
_atom_type_description
_atom_type_scat_dispersion_real
_atom_type_scat_dispersion_imag
_atom_type_scat_source
C C 0.0033 0.0016 'International Tables Vol C Tables 4.2.6.8 and 6.1.1.4'
H H 0.0000 0.0000 'International Tables Vol C Tables 4.2.6.8 and 6.1.1.4'
B B 0.0013 0.0007 'International Tables Vol C Tables 4.2.6.8 and 6.1.1.4'
N N 0.0061 0.0033 'International Tables Vol C Tables 4.2.6.8 and 6.1.1.4'
O O 0.0106 0.0060 'International Tables Vol C Tables 4.2.6.8 and 6.1.1.4'
S S 0.1246 0.1234 'International Tables Vol C Tables 4.2.6.8 and 6.1.1.4'
Mo Mo -1.6832 0.6857 'International Tables Vol C Tables 4.2.6.8 and 6.1.1.4'

loop_
_geom_angle_atom_site_label_1
_geom_angle_atom_site_label_2
_geom_angle_atom_site_label_3
_geom_angle
Mo2 O3 Mo1 156.5(3)
Mo2' O3' Mo1' 155.9(3)
C45' N41' N42' 106.4(8)
C45' N41' Mo2' 136.2(6)
N42' N41' Mo2' 117.3(6)
C35' N31' N32' 106.7(6)
C35' N31' Mo1' 133.3(5)
N32' N31' Mo1' 118.8(5)
C65' N61' N62' 108.4(7)
C65' N61' Mo2' 133.4(6)
N62' N61' Mo2' 117.9(5)
C23' N22' N21' 110.2(7)
C23' N22' B1' 131.5(7)
N21' N22' B1' 118.4(6)
C15' N11' N12' 106.0(6)
C15' N11' Mo1' 136.1(6)
N12' N11' Mo1' 117.9(5)
C45 N41 N42 105.8(7)
C45 N41 Mo2 137.5(5)
N42 N41 Mo2 116.6(5)
N22' N21' C25' 105.1(6)
N22' N21' Mo1' 122.6(5)
C25' N21' Mo1' 131.2(5)
C43 N42 N41 110.8(7)
C43 N42 B2 128.9(8)
N41 N42 B2 119.6(7)
C65 N61 N62 105.5(7)
C65 N61 Mo2 134.7(6)
N62 N61 Mo2 119.1(5)
C63 N62 N61 109.0(7)
C63 N62 B2 129.9(8)
N61 N62 B2 121.1(7)
C13' N12' N11' 110.6(7)
C13' N12' B1' 128.1(8)
N11' N12' B1' 120.7(6)
C53 N52 N51 110.2(7)
C53 N52 B2 131.1(8)
N51 N52 B2 118.8(7)
C55 N51 N52 105.0(7)
C55 N51 Mo2 131.3(6)
N52 N51 Mo2 122.0(5)
C33' N32' N31' 109.4(6)
C33' N32' B1' 127.8(7)
N31' N32' B1' 122.7(6)
C43' N42' N41' 110.8(9)
C43' N42' B2' 126.6(9)
N41' N42' B2' 122.0(8)
N32' C33' C34' 108.8(7)
N62 C63 C64 109.5(8)
N31' C35' C34' 109.6(7)
N31' C35' C36' 122.5(7)
C34' C35' C36' 127.7(8)
C38' C36' C37' 114.3(9)
C38' C36' C35' 111.5(8)
C37' C36' C35' 109.3(7)
C33' C34' C35' 105.4(7)
C63' N62' N61' 104.9(8)
C63' N62' B2' 132.3(8)
N61' N62' B2' 122.8(7)
N61' C65' C64' 108.9(9)
N61' C65' C66' 124.3(8)
C64' C65' C66' 126.6(8)
C53' N52' N51' 106.8(8)
C53' N52' B2' 131.9(9)
N51' N52' B2' 121.2(7)
N61 C65 C64 110.9(8)
N61 C65 C66 123.0(8)
C64 C65 C66 126.1(8)
N41' C45' C44' 106.4(10)
N41' C45' C46' 123.9(8)
C44' C45' C46' 129.0(10)
C45 C46 C47 111.3(7)
C45 C46 C48 109.4(7)
C47 C46 C48 108.8(7)
N12' C13' C14' 108.0(8)
N41 C45 C44 108.3(8)
N41 C45 C46 124.0(8)
C44 C45 C46 127.2(8)
C55' N51' N52' 107.9(8)
C55' N51' Mo2' 130.5(7)
N52' N51' Mo2' 120.4(5)
N21' C25' C24' 111.0(7)
N21' C25' C26' 122.2(7)
C24' C25' C26' 126.8(8)
C37 C36 C35 113.2(7)
C37 C36 C38 113.4(8)
C35 C36 C38 109.2(7)
N42 C43 C44 106.5(8)
C13' C14' C15' 106.1(8)
N11' C15' C14' 109.2(8)
N11' C15' C16' 124.9(8)
C14' C15' C16' 125.8(8)
C27' C26' C25' 112.9(8)
C27' C26' C28' 111.0(8)
C25' C26' C28' 109.1(8)
N51 C55 C54 110.8(9)
N51 C55 C56 121.6(8)
C54 C55 C56 127.6(9)
C67 C66 C68 100.6(11)
C67 C66 C65 110.9(8)
C68 C66 C65 114.0(9)
C58' C56' C55' 114.3(10)
C58' C56' C57' 107.2(8)
C55' C56' C57' 107.3(9)
C58 C56 C57 108.8(9)
C58 C56 C55 113.7(9)
C57 C56 C55 110.2(9)
N51' C55' C54' 110.9(9)
N51' C55' C56' 122.6(9)
C54' C55' C56' 126.5(10)
C25' C24' C23' 105.1(8)
C63' C64' C65' 104.1(9)
N22' C23' C24' 108.6(7)
N12' B1' N22' 110.7(7)
N12' B1' N32' 108.4(7)
N22' B1' N32' 108.6(7)
N42' C43' C44' 108.2(10)
C63 C64 C65 105.0(8)
C43 C44 C45 108.7(8)
N52 C53 C54 108.5(8)
C15' C16' C18' 115.0(9)
C15' C16' C17' 107.6(8)
C18' C16' C17' 108.7(9)
C43' C44' C45' 108.2(10)
C45' C46' C48' 111.9(9)
C45' C46' C47' 109.8(8)
C48' C46' C47' 109.8(7)
C68' C66' C67' 107.1(10)
C68' C66' C65' 111.9(8)
C67' C66' C65' 111.8(9)
N62' C63' C64' 113.6(9)
N52 B2 N42 110.8(8)
N52 B2 N62 111.7(8)
N42 B2 N62 108.1(7)
N52' C53' C54' 110.7(9)
C53 C54 C55 105.4(8)
C53' C54' C55' 103.6(9)
N42' B2' N52' 111.1(8)
N42' B2' N62' 106.7(8)
N52' B2' N62' 109.2(9)
O1 Mo1 O3 107.0(2)
O1 Mo1 N31 89.1(2)
O3 Mo1 N31 163.8(2)
O1 Mo1 N21 86.9(2)
O3 Mo1 N21 91.8(2)
N31 Mo1 N21 86.8(2)
O1 Mo1 S1 99.22(19)
O3 Mo1 S1 82.68(16)
N31 Mo1 S1 97.17(18)
N21 Mo1 S1 172.72(18)
O1 Mo1 N11 159.8(2)
O3 Mo1 N11 89.4(2)
N31 Mo1 N11 74.4(2)
N21 Mo1 N11 80.8(2)
S1 Mo1 N11 94.33(17)
O2' Mo2' O3' 106.0(2)
O2' Mo2' N61' 89.7(2)
O3' Mo2' N61' 164.3(2)
O2' Mo2' N51' 86.6(3)
O3' Mo2' N51' 92.1(2)
N61' Mo2' N51' 87.0(3)
O2' Mo2' S2' 99.3(2)
O3' Mo2' S2' 83.14(16)
N61' Mo2' S2' 96.33(18)
N51' Mo2' S2' 173.2(2)
O2' Mo2' N41' 160.5(3)
O3' Mo2' N41' 89.0(2)
N61' Mo2' N41' 75.3(2)
N51' Mo2' N41' 80.3(3)
S2' Mo2' N41' 94.78(19)
O1' Mo1' O3' 107.3(2)
O1' Mo1' N31' 87.8(2)
O3' Mo1' N31' 164.8(2)
O1' Mo1' N21' 86.2(2)
O3' Mo1' N21' 92.3(2)
N31' Mo1' N21' 86.5(2)
O1' Mo1' S1' 99.98(19)
O3' Mo1' S1' 82.87(15)
N31' Mo1' S1' 96.81(17)
N21' Mo1' S1' 173.06(17)
O1' Mo1' N11' 158.7(2)
O3' Mo1' N11' 89.6(2)
N31' Mo1' N11' 75.3(2)
N21' Mo1' N11' 80.0(2)
S1' Mo1' N11' 94.92(17)
O2 Mo2 O3 107.0(2)
O2 Mo2 N61 89.0(2)
O3 Mo2 N61 163.8(2)
O2 Mo2 N51 86.4(3)
O3 Mo2 N51 91.5(2)
N61 Mo2 N51 86.6(2)
O2 Mo2 S2 99.6(2)
O3 Mo2 S2 82.78(15)
N61 Mo2 S2 97.63(18)
N51 Mo2 S2 172.7(2)
O2 Mo2 N41 160.8(2)
O3 Mo2 N41 88.2(2)
N61 Mo2 N41 75.6(2)
N51 Mo2 N41 81.4(2)
S2 Mo2 N41 93.91(16)
S2 S1 Mo1 108.47(10)
S2' S1' Mo1' 108.24(11)
S1 S2 Mo2 107.66(10)
S1' S2' Mo2' 108.11(10)
C25 N21 N22 106.5(6)
C25 N21 Mo1 131.4(5)
N22 N21 Mo1 121.0(5)
C13 N12 N11 108.7(7)
C13 N12 B1 128.5(7)
N11 N12 B1 121.6(6)
C33 N32 N31 110.2(7)
C33 N32 B1 127.3(7)
N31 N32 B1 122.5(6)
C23 N22 N21 109.2(7)
C23 N22 B1 131.0(7)
N21 N22 B1 119.8(7)
N32 C33 C34 108.4(7)
C15 N11 N12 107.7(6)
C15 N11 Mo1 135.8(5)
N12 N11 Mo1 116.4(5)
N32 N31 C35 106.5(6)
N32 N31 Mo1 119.7(5)
C35 N31 Mo1 133.2(5)
N31 C35 C34 109.2(7)
N31 C35 C36 122.6(7)
C34 C35 C36 128.2(8)
N22 C23 C24 108.9(7)
N21 C25 C24 110.4(8)
N21 C25 C26 121.2(7)
C24 C25 C26 128.4(8)
N11 C15 C14 109.3(8)
N11 C15 C16 126.0(7)
C14 C15 C16 124.3(9)
C35 C34 C33 105.8(7)
C15 C14 C13 105.0(8)
C25 C24 C23 105.0(8)
C15 C16 C18 113.5(8)
C15 C16 C17 108.8(8)
C18 C16 C17 109.6(9)
C28 C26 C25 110.3(7)
C28 C26 C27 112.0(8)
C25 C26 C27 109.2(8)
N12 B1 N22 109.5(7)
N12 B1 N32 107.8(7)
N22 B1 N32 109.9(7)
N12 C13 C14 109.2(8)

loop_
_geom_bond_atom_site_label_1
_geom_bond_atom_site_label_2
_geom_bond_distance
O2 Mo2 1.673(5)
O1' Mo1' 1.675(5)
O3 Mo2 1.858(5)
O3 Mo1 1.861(5)
O3' Mo2' 1.853(5)
O3' Mo1' 1.869(5)
O1 Mo1 1.673(5)
O2' Mo2' 1.672(5)
N41' C45' 1.339(11)
N41' N42' 1.361(9)
N41' Mo2' 2.394(7)
N31' C35' 1.348(9)
N31' N32' 1.359(7)
N31' Mo1' 2.228(6)
N61' C65' 1.363(10)
N61' N62' 1.402(9)
N61' Mo2' 2.240(6)
N22' C23' 1.345(10)
N22' N21' 1.367(8)
N22' B1' 1.536(11)
N11' C15' 1.336(10)
N11' N12' 1.377(8)
N11' Mo1' 2.362(6)
N41 C45 1.327(9)
N41 N42 1.390(8)
N41 Mo2 2.392(7)
N21' C25' 1.370(10)
N21' Mo1' 2.230(6)
N42 C43 1.314(10)
N42 B2 1.527(13)
N61 C65 1.362(10)
N61 N62 1.395(8)
N61 Mo2 2.227(6)
N62 C63 1.349(10)
N62 B2 1.553(13)
N12' C13' 1.309(10)
N12' B1' 1.495(11)
N52 C53 1.331(10)
N52 N51 1.355(9)
N52 B2 1.519(12)
N51 C55 1.334(10)
N51 Mo2 2.254(7)
N32' C33' 1.348(9)
N32' B1' 1.540(11)
N42' C43' 1.291(11)
N42' B2' 1.467(13)
C33' C34' 1.366(10)
C63 C64 1.385(12)
C35' C34' 1.392(10)
C35' C36' 1.532(10)
C36' C38' 1.511(13)
C36' C37' 1.526(12)
N62' C63' 1.329(11)
N62' B2' 1.578(13)
C47 C46 1.537(11)
C65' C64' 1.390(11)
C65' C66' 1.493(12)
N52' C53' 1.363(11)
N52' N51' 1.373(9)
N52' B2' 1.504(12)
C65 C64 1.389(11)
C65 C66 1.495(12)
C48 C46 1.562(10)
C45' C44' 1.392(13)
C45' C46' 1.502(12)
C46 C45 1.499(11)
C13' C14' 1.376(12)
C45 C44 1.377(11)
N51' C55' 1.339(10)
N51' Mo2' 2.253(7)
C25' C24' 1.371(10)
C25' C26' 1.514(11)
C36 C37 1.496(12)
C36 C35 1.497(10)
C36 C38 1.513(11)
C43 C44 1.354(11)
C14' C15' 1.385(11)
C15' C16' 1.465(11)
C26' C27' 1.512(12)
C26' C28' 1.558(12)
C55 C54 1.370(12)
C55 C56 1.529(13)
C66 C67 1.439(13)
C66 C68 1.471(13)
C56' C58' 1.481(13)
C56' C55' 1.512(13)
C56' C57' 1.537(15)
C56 C58 1.514(13)
C56 C57 1.521(14)
C55' C54' 1.392(13)
C24' C23' 1.385(11)
C64' C63' 1.366(13)
C43' C44' 1.321(13)
C53 C54 1.345(12)
C48' C46' 1.516(11)
C47' C46' 1.550(11)
C16' C18' 1.537(12)
C16' C17' 1.604(13)
C66' C68' 1.427(12)
C66' C67' 1.475(13)
C53' C54' 1.382(14)
Mo1 N31 2.243(6)
Mo1 N21 2.248(7)
Mo1 S1 2.333(2)
Mo1 N11 2.380(6)
Mo2' S2' 2.340(2)
Mo1' S1' 2.338(2)
Mo2 S2 2.346(2)
S1 S2 2.146(3)
S1' S2' 2.141(3)
N21 C25 1.361(10)
N21 N22 1.374(8)
N12 C13 1.346(10)
N12 N11 1.382(8)
N12 B1 1.506(12)
N32 C33 1.321(9)
N32 N31 1.344(7)
N32 B1 1.541(11)
N22 C23 1.342(10)
N22 B1 1.529(12)
C33 C34 1.370(10)
N11 C15 1.359(10)
N31 C35 1.353(9)
C35 C34 1.367(10)
C23 C24 1.400(11)
C25 C24 1.375(10)
C25 C26 1.526(11)
C15 C14 1.404(11)
C15 C16 1.448(11)
C14 C13 1.404(13)
C16 C18 1.501(12)
C16 C17 1.527(13)
C26 C28 1.515(12)
C26 C27 1.529(12)
